data_4102406
loop_
_publ_author_name
'Cao Wang'
'Ming-qiu Tan'
'Chun-mu Feng'
'Zhi-feng Ma'
'Shuai Jiang'
'Zhu-an Xu'
'Guang-han Cao'
'Kazuyuki Matsubayashi'
'Yoshiya Uwatoko'

_publ_section_title
;
 La2Co2Se2O3: A Quasi-Two-Dimensional Mott Insulator with Unusual Cobalt
 Spin State and Possible Orbital Ordering
;
_journal_name_full 'Journal of the American Chemical Society'
_journal_page_first 7069
_journal_page_last 7073
_journal_paper_doi 10.1021/ja1001295
_journal_volume 132
_journal_year 2010
_chemical_formula_sum 'Co2 La2 O3 Se2'
_space_group_IT_number 139
_symmetry_cell_setting tetragonal
_symmetry_Int_Tables_number 139
_symmetry_space_group_name_Hall '-I 4 2'
_symmetry_space_group_name_H-M 'I 4/m m m'
_cell_angle_alpha 90.0
_cell_angle_beta 90.0
_cell_angle_gamma 90.0
_cell_formula_units_Z 2
_cell_length_a 4.0697(8)
_cell_length_b 4.06965
_cell_length_c 18.419(4)
_cell_volume 305.06(9)
_diffrn_radiation_monochromator none
_diffrn_radiation_type 'Cu K\\a~1~'
_diffrn_radiation_wavelength 1.54056
_pd_block_id 2010-01-05|PHASE_01|..creator_name..|..instr_name..
_pd_calc_method 'Rietveld Refinement'
_pd_meas_2theta_range_inc 0.020
_pd_meas_2theta_range_max 120.000
_pd_meas_2theta_range_min 10.000
_pd_meas_number_of_points 5501
_pd_meas_scan_method step
_pd_phase_name La2Co2Se2O3
_pd_proc_ls_prof_R_factor 0.034
_pd_proc_ls_prof_wR_expected 0.037
_pd_proc_ls_prof_wR_factor 0.052
_refine_ls_extinction_method none
_refine_ls_goodness_of_fit_all 1.42
_refine_ls_hydrogen_treatment noref
_refine_ls_number_constraints 0
_refine_ls_structure_factor_coef Inet
_cod_data_source_file ja1001295_si_001_2.cif
_cod_data_source_block RIETAN_phase_1
_cod_original_cell_volume 305.1(1)
_cod_original_formula_sum 'La2 Co2 Se2 O3'
_cod_database_code 4102406

loop_
_symmetry_equiv_pos_site_id
_symmetry_equiv_pos_as_xyz
1 x,y,z
2 -x,-y,z
3 -y,x,z
4 y,-x,z
5 -x,y,-z
6 x,-y,-z
7 y,x,-z
8 -y,-x,-z
9 -x,-y,-z
10 x,y,-z
11 y,-x,-z
12 -y,x,-z
13 x,-y,z
14 -x,y,z
15 -y,-x,z
16 y,x,z
17 x+1/2,y+1/2,z+1/2
18 -x+1/2,-y+1/2,z+1/2
19 -y+1/2,x+1/2,z+1/2
20 y+1/2,-x+1/2,z+1/2
21 -x+1/2,y+1/2,-z+1/2
22 x+1/2,-y+1/2,-z+1/2
23 y+1/2,x+1/2,-z+1/2
24 -y+1/2,-x+1/2,-z+1/2
25 -x+1/2,-y+1/2,-z+1/2
26 x+1/2,y+1/2,-z+1/2
27 y+1/2,-x+1/2,-z+1/2
28 -y+1/2,x+1/2,-z+1/2
29 x+1/2,-y+1/2,z+1/2
30 -x+1/2,y+1/2,z+1/2
31 -y+1/2,-x+1/2,z+1/2
32 y+1/2,x+1/2,z+1/2

loop_
_atom_site_label
_atom_site_symmetry_multiplicity
_atom_site_occupancy
_atom_site_fract_x
_atom_site_fract_y
_atom_site_fract_z
_atom_site_thermal_displace_type
_atom_site_B_iso_or_equiv
_atom_site_type_symbol
O1 4 1.0 0.5 0.0 0.25 Biso 0.8(3) O2-
O2 2 1.0 0.5 0.5 0.0 Biso 1.2(4) O2-
Se 4 1.0 0.0 0.0 0.09533(7) Biso 0.2(2) Se
Co 4 1.0 0.5 0.0 0.0 Biso 0.3(2) Co2+
La 4 1.0 0.5 0.5 0.18370(5) Biso 0.2(2) La3+
